data_2234222
loop_
_publ_author_name
'Asiri, Abdullah M.'
'Faidallah, Hassan M.'
'Al-Nemari, Khulud F.'
'Ng, Seik Weng'
'Tiekink, Edward R. T.'

_publ_section_title
;
 (2<i>E</i>)-2-[(2<i>H</i>-1,3-Benzodioxol-5-yl)methylidene]-2,3-dihydro-1<i>H</i>-inden-1-one
;
_journal_coeditor_code HB6667
_journal_issue 4
_journal_name_full 'Acta Crystallographica Section E'
_journal_page_first o1015
_journal_paper_doi 10.1107/S1600536812009464
_journal_volume 68
_journal_year 2012
_chemical_formula_iupac 'C17 H12 O3'
_chemical_formula_moiety 'C17 H12 O3'
_chemical_formula_sum 'C17 H12 O3'
_chemical_formula_weight 264.27
_chemical_name_systematic
;
(2<i>E</i>)-2-[(2<i>H</i>-1,3-Benzodioxol-5-yl)methylidene]-2,3-dihydro-
1<i>H</i>-inden-1-one
;
_space_group_IT_number 61
_symmetry_cell_setting orthorhombic
_symmetry_space_group_name_Hall '-P 2ac 2ab'
_symmetry_space_group_name_H-M 'P b c a'
_atom_sites_solution_hydrogens geom
_atom_sites_solution_primary direct
_atom_sites_solution_secondary difmap
_audit_creation_method SHELXL-97
_cell_angle_alpha 90.00
_cell_angle_beta 90.00
_cell_angle_gamma 90.00
_cell_formula_units_Z 8
_cell_length_a 12.6102(12)
_cell_length_b 7.3497(10)
_cell_length_c 26.569(4)
_cell_measurement_reflns_used 930
_cell_measurement_temperature 100(2)
_cell_measurement_theta_max 27.5019
_cell_measurement_theta_min 2.8048
_cell_volume 2462.4(6)
_computing_cell_refinement 'CrysAlis PRO (Agilent, 2011)'
_computing_data_collection 'CrysAlis PRO (Agilent, 2011)'
_computing_data_reduction 'CrysAlis PRO (Agilent, 2011)'
_computing_molecular_graphics 'ORTEP-3 (Farrugia, 1997) and DIAMOND (Brandenburg, 2006)'
_computing_publication_material 'publCIF (Westrip, 2010)'
_computing_structure_refinement 'SHELXL97 (Sheldrick, 2008)'
_computing_structure_solution 'SHELXS97 (Sheldrick, 2008)'
_diffrn_ambient_temperature 100(2)
_diffrn_detector_area_resol_mean 10.4041
_diffrn_measured_fraction_theta_full 0.992
_diffrn_measured_fraction_theta_max 0.992
_diffrn_measurement_device_type 'Agilent SuperNova Dual diffractometer with an Atlas detector'
_diffrn_measurement_method '\w scan'
_diffrn_radiation_monochromator Mirror
_diffrn_radiation_source 'SuperNova (Mo) X-ray Source'
_diffrn_radiation_type MoK\a
_diffrn_radiation_wavelength 0.71073
_diffrn_reflns_av_R_equivalents 0.0573
_diffrn_reflns_av_sigmaI/netI 0.0832
_diffrn_reflns_limit_h_max 8
_diffrn_reflns_limit_h_min -16
_diffrn_reflns_limit_k_max 6
_diffrn_reflns_limit_k_min -9
_diffrn_reflns_limit_l_max 22
_diffrn_reflns_limit_l_min -34
_diffrn_reflns_number 6424
_diffrn_reflns_theta_full 27.56
_diffrn_reflns_theta_max 27.56
_diffrn_reflns_theta_min 3.23
_diffrn_standards_decay_% 0
_diffrn_standards_interval_count 0
_diffrn_standards_interval_time 0
_diffrn_standards_number 0
_exptl_absorpt_coefficient_mu 0.098
_exptl_absorpt_correction_T_max 0.9951
_exptl_absorpt_correction_T_min 0.9666
_exptl_absorpt_correction_type multi-scan
_exptl_absorpt_process_details '(CrysAlis PRO; Agilent, 2011)'
_exptl_crystal_colour light-yellow
_exptl_crystal_density_diffrn 1.426
_exptl_crystal_density_method 'not measured'
_exptl_crystal_description prism
_exptl_crystal_F_000 1104
_exptl_crystal_size_max 0.35
_exptl_crystal_size_mid 0.10
_exptl_crystal_size_min 0.05
_refine_diff_density_max 0.260
_refine_diff_density_min -0.258
_refine_ls_extinction_method none
_refine_ls_goodness_of_fit_ref 0.982
_refine_ls_hydrogen_treatment constr
_refine_ls_matrix_type full
_refine_ls_number_parameters 181
_refine_ls_number_reflns 2820
_refine_ls_number_restraints 0
_refine_ls_restrained_S_all 0.982
_refine_ls_R_factor_all 0.1053
_refine_ls_R_factor_gt 0.0553
_refine_ls_shift/su_max 0.001
_refine_ls_shift/su_mean 0.001
_refine_ls_structure_factor_coef Fsqd
_refine_ls_weighting_details 'calc w=1/[\s^2^(Fo^2^)+(0.0502P)^2^] where P=(Fo^2^+2Fc^2^)/3'
_refine_ls_weighting_scheme calc
_refine_ls_wR_factor_gt 0.1090
_refine_ls_wR_factor_ref 0.1355
_reflns_number_gt 1697
_reflns_number_total 2820
_reflns_threshold_expression I>2\s(I)
_cod_data_source_file hb6667.cif
_cod_data_source_block I
_cod_original_cell_volume 2462.5(5)
_cod_database_code 2234222
_cod_database_fobs_code 2234222

loop_
_symmetry_equiv_pos_as_xyz
'x, y, z'
'-x+1/2, -y, z+1/2'
'-x, y+1/2, -z+1/2'
'x+1/2, -y+1/2, -z'
'-x, -y, -z'
'x-1/2, y, -z-1/2'
'x, -y-1/2, z-1/2'
'-x-1/2, y-1/2, z'

loop_
_atom_site_type_symbol
_atom_site_label
_atom_site_fract_x
_atom_site_fract_y
_atom_site_fract_z
_atom_site_U_iso_or_equiv
_atom_site_adp_type
_atom_site_calc_flag
_atom_site_refinement_flags
_atom_site_occupancy
_atom_site_symmetry_multiplicity
O O1 0.92949(12) 0.5693(2) 0.65488(6) 0.0275(4) Uani d . 1 1
O O2 0.61242(12) 0.2489(2) 0.41852(5) 0.0283(4) Uani d . 1 1
O O3 0.75515(12) 0.1445(2) 0.37080(6) 0.0283(4) Uani d . 1 1
C C1 0.83441(19) 0.5422(3) 0.64704(8) 0.0212(5) Uani d . 1 1
C C2 0.74657(18) 0.5690(3) 0.68310(8) 0.0197(5) Uani d . 1 1
C C3 0.75035(19) 0.6274(3) 0.73287(8) 0.0231(5) Uani d . 1 1
H H3 0.8154 0.6647 0.7476 0.028 Uiso calc R 1 1
C C4 0.65715(19) 0.6298(3) 0.76036(8) 0.0267(6) Uani d . 1 1
H H4 0.6578 0.6709 0.7943 0.032 Uiso calc R 1 1
C C5 0.5625(2) 0.5723(3) 0.73861(9) 0.0291(6) Uani d . 1 1
H H5 0.4996 0.5711 0.7583 0.035 Uiso calc R 1 1
C C6 0.55825(19) 0.5165(3) 0.68870(8) 0.0263(6) Uani d . 1 1
H H6 0.4931 0.4781 0.6742 0.032 Uiso calc R 1 1
C C7 0.65094(18) 0.5179(3) 0.66035(8) 0.0210(5) Uani d . 1 1
C C8 0.66690(17) 0.4682(3) 0.60554(8) 0.0200(5) Uani d . 1 1
H H8A 0.6391 0.3449 0.5983 0.024 Uiso calc R 1 1
H H8B 0.6314 0.5569 0.5831 0.024 Uiso calc R 1 1
C C9 0.78635(18) 0.4750(3) 0.59906(8) 0.0199(5) Uani d . 1 1
C C10 0.84909(18) 0.4281(3) 0.56046(8) 0.0207(5) Uani d . 1 1
H H10 0.9227 0.4445 0.5665 0.025 Uiso calc R 1 1
C C11 0.82372(18) 0.3562(3) 0.51066(8) 0.0194(5) Uani d . 1 1
C C12 0.90839(19) 0.2975(3) 0.48054(8) 0.0254(5) Uani d . 1 1
H H12 0.9785 0.3069 0.4934 0.030 Uiso calc R 1 1
C C13 0.89343(19) 0.2255(3) 0.43228(8) 0.0266(5) Uani d . 1 1
H H13 0.9514 0.1870 0.4121 0.032 Uiso calc R 1 1
C C14 0.79071(19) 0.2135(3) 0.41575(8) 0.0221(5) Uani d . 1 1
C C15 0.70630(17) 0.2729(3) 0.44464(8) 0.0197(5) Uani d . 1 1
C C16 0.71892(18) 0.3447(3) 0.49167(8) 0.0210(5) Uani d . 1 1
H H16 0.6599 0.3851 0.5109 0.025 Uiso calc R 1 1
C C17 0.64264(19) 0.1752(4) 0.37035(8) 0.0296(6) Uani d . 1 1
H H17A 0.6048 0.0593 0.3642 0.036 Uiso calc R 1 1
H H17B 0.6239 0.2616 0.3432 0.036 Uiso calc R 1 1

loop_
_atom_site_aniso_label
_atom_site_aniso_U_11
_atom_site_aniso_U_22
_atom_site_aniso_U_33
_atom_site_aniso_U_12
_atom_site_aniso_U_13
_atom_site_aniso_U_23
O1 0.0173(9) 0.0395(10) 0.0256(9) -0.0010(7) -0.0025(7) -0.0025(8)
O2 0.0210(9) 0.0432(11) 0.0206(8) -0.0023(8) -0.0017(7) -0.0073(7)
O3 0.0210(9) 0.0422(10) 0.0217(8) -0.0029(8) 0.0018(7) -0.0092(8)
C1 0.0204(13) 0.0226(12) 0.0206(11) 0.0005(10) -0.0012(10) 0.0010(9)
C2 0.0202(12) 0.0193(11) 0.0196(11) 0.0004(10) 0.0017(10) 0.0007(9)
C3 0.0221(13) 0.0265(12) 0.0207(11) -0.0010(10) -0.0025(10) 0.0012(10)
C4 0.0299(14) 0.0312(13) 0.0189(11) 0.0050(11) 0.0016(11) -0.0016(10)
C5 0.0233(14) 0.0379(15) 0.0261(12) 0.0057(11) 0.0056(11) 0.0000(11)
C6 0.0205(13) 0.0352(14) 0.0231(12) 0.0021(11) 0.0006(10) 0.0018(10)
C7 0.0195(12) 0.0203(11) 0.0230(11) 0.0021(10) 0.0002(10) 0.0009(9)
C8 0.0183(12) 0.0218(11) 0.0200(11) -0.0009(10) 0.0008(10) -0.0004(9)
C9 0.0186(12) 0.0214(11) 0.0199(11) 0.0002(10) -0.0001(10) 0.0015(9)
C10 0.0156(12) 0.0231(12) 0.0234(11) -0.0021(9) -0.0010(10) 0.0030(10)
C11 0.0195(12) 0.0195(11) 0.0191(10) -0.0012(10) 0.0013(10) 0.0026(9)
C12 0.0177(13) 0.0333(13) 0.0251(11) -0.0028(10) 0.0009(10) 0.0006(10)
C13 0.0183(13) 0.0353(13) 0.0260(12) -0.0006(11) 0.0052(11) -0.0019(10)
C14 0.0231(13) 0.0257(12) 0.0175(10) -0.0013(10) 0.0038(10) -0.0005(10)
C15 0.0169(12) 0.0209(11) 0.0213(11) -0.0027(9) -0.0028(10) 0.0026(9)
C16 0.0183(12) 0.0252(12) 0.0196(11) -0.0017(10) 0.0029(10) 0.0024(10)
C17 0.0248(14) 0.0421(16) 0.0218(11) 0.0053(11) -0.0002(11) -0.0046(11)

loop_
_atom_type_symbol
_atom_type_description
_atom_type_scat_dispersion_real
_atom_type_scat_dispersion_imag
_atom_type_scat_source
C C 0.0033 0.0016 'International Tables Vol C Tables 4.2.6.8 and 6.1.1.4'
H H 0.0000 0.0000 'International Tables Vol C Tables 4.2.6.8 and 6.1.1.4'
O O 0.0106 0.0060 'International Tables Vol C Tables 4.2.6.8 and 6.1.1.4'

loop_
_geom_angle_atom_site_label_1
_geom_angle_atom_site_label_2
_geom_angle_atom_site_label_3
_geom_angle
C15 O2 C17 105.49(17)
C14 O3 C17 105.78(16)
O1 C1 C2 126.7(2)
O1 C1 C9 126.3(2)
C2 C1 C9 107.04(19)
C3 C2 C7 121.5(2)
C3 C2 C1 129.2(2)
C7 C2 C1 109.26(19)
C4 C3 C2 118.5(2)
C4 C3 H3 120.8
C2 C3 H3 120.8
C3 C4 C5 120.3(2)
C3 C4 H4 119.8
C5 C4 H4 119.8
C6 C5 C4 121.3(2)
C6 C5 H5 119.4
C4 C5 H5 119.4
C7 C6 C5 118.9(2)
C7 C6 H6 120.6
C5 C6 H6 120.6
C6 C7 C2 119.5(2)
C6 C7 C8 129.1(2)
C2 C7 C8 111.42(19)
C9 C8 C7 103.49(17)
C9 C8 H8A 111.1
C7 C8 H8A 111.1
C9 C8 H8B 111.1
C7 C8 H8B 111.1
H8A C8 H8B 109.0
C10 C9 C1 119.9(2)
C10 C9 C8 131.7(2)
C1 C9 C8 108.44(18)
C9 C10 C11 131.1(2)
C9 C10 H10 114.5
C11 C10 H10 114.5
C12 C11 C16 119.2(2)
C12 C11 C10 117.5(2)
C16 C11 C10 123.3(2)
C13 C12 C11 122.4(2)
C13 C12 H12 118.8
C11 C12 H12 118.8
C14 C13 C12 116.4(2)
C14 C13 H13 121.8
C12 C13 H13 121.8
C13 C14 O3 127.7(2)
C13 C14 C15 121.9(2)
O3 C14 C15 110.4(2)
C16 C15 C14 122.7(2)
C16 C15 O2 127.4(2)
C14 C15 O2 109.86(19)
C15 C16 C11 117.2(2)
C15 C16 H16 121.4
C11 C16 H16 121.4
O3 C17 O2 108.22(17)
O3 C17 H17A 110.1
O2 C17 H17A 110.1
O3 C17 H17B 110.1
O2 C17 H17B 110.1
H17A C17 H17B 108.4

loop_
_geom_bond_atom_site_label_1
_geom_bond_atom_site_label_2
_geom_bond_distance
O1 C1 1.233(3)
O2 C15 1.384(3)
O2 C17 1.441(3)
O3 C14 1.373(3)
O3 C17 1.437(3)
C1 C2 1.478(3)
C1 C9 1.496(3)
C2 C3 1.391(3)
C2 C7 1.400(3)
C3 C4 1.384(3)
C3 H3 0.9500
C4 C5 1.392(3)
C4 H4 0.9500
C5 C6 1.389(3)
C5 H5 0.9500
C6 C7 1.391(3)
C6 H6 0.9500
C7 C8 1.515(3)
C8 C9 1.517(3)
C8 H8A 0.9900
C8 H8B 0.9900
C9 C10 1.340(3)
C10 C11 1.460(3)
C10 H10 0.9500
C11 C12 1.402(3)
C11 C16 1.417(3)
C12 C13 1.400(3)
C12 H12 0.9500
C13 C14 1.371(3)
C13 H13 0.9500
C14 C15 1.383(3)
C15 C16 1.366(3)
C16 H16 0.9500
C17 H17A 0.9900
C17 H17B 0.9900

loop_
_geom_hbond_atom_site_label_D
_geom_hbond_atom_site_label_H
_geom_hbond_atom_site_label_A
_geom_hbond_site_symmetry_A
_geom_hbond_distance_DH
_geom_hbond_distance_HA
_geom_hbond_distance_DA
_geom_hbond_angle_DHA
C5 H5 O1 6_557 0.95 2.47 3.290(3) 144
C17 H17A O1 4_456 0.99 2.46 3.302(3) 143

loop_
_geom_torsion_atom_site_label_1
_geom_torsion_atom_site_label_2
_geom_torsion_atom_site_label_3
_geom_torsion_atom_site_label_4
_geom_torsion
O1 C1 C2 C3 -0.8(4)
C9 C1 C2 C3 179.0(2)
O1 C1 C2 C7 -178.2(2)
C9 C1 C2 C7 1.6(2)
C7 C2 C3 C4 1.6(3)
C1 C2 C3 C4 -175.5(2)
C2 C3 C4 C5 1.0(3)
C3 C4 C5 C6 -2.0(4)
C4 C5 C6 C7 0.3(3)
C5 C6 C7 C2 2.2(3)
C5 C6 C7 C8 -178.5(2)
C3 C2 C7 C6 -3.2(3)
C1 C2 C7 C6 174.43(19)
C3 C2 C7 C8 177.4(2)
C1 C2 C7 C8 -5.0(2)
C6 C7 C8 C9 -173.2(2)
C2 C7 C8 C9 6.1(2)
O1 C1 C9 C10 3.9(3)
C2 C1 C9 C10 -175.9(2)
O1 C1 C9 C8 -177.9(2)
C2 C1 C9 C8 2.3(2)
C7 C8 C9 C10 172.9(2)
C7 C8 C9 C1 -4.9(2)
C1 C9 C10 C11 178.6(2)
C8 C9 C10 C11 1.0(4)
C9 C10 C11 C12 -171.8(2)
C9 C10 C11 C16 8.7(4)
C16 C11 C12 C13 -0.7(3)
C10 C11 C12 C13 179.7(2)
C11 C12 C13 C14 -0.5(3)
C12 C13 C14 O3 -178.3(2)
C12 C13 C14 C15 1.4(3)
C17 O3 C14 C13 -175.9(2)
C17 O3 C14 C15 4.3(2)
C13 C14 C15 C16 -1.1(4)
O3 C14 C15 C16 178.7(2)
C13 C14 C15 O2 178.5(2)
O3 C14 C15 O2 -1.7(3)
C17 O2 C15 C16 177.9(2)
C17 O2 C15 C14 -1.7(2)
C14 C15 C16 C11 -0.2(3)
O2 C15 C16 C11 -179.78(19)
C12 C11 C16 C15 1.1(3)
C10 C11 C16 C15 -179.4(2)
C14 O3 C17 O2 -5.3(2)
C15 O2 C17 O3 4.3(2)

loop_
_cod_related_entry_id
_cod_related_entry_database
_cod_related_entry_code
1 ChemSpider 4949635
